data_7129812
loop_
_publ_author_name
'Shlian, Daniel G.'
'Amemiya, Erika'
'Parkin, Gerard'

_publ_section_title
;
 Synthesis of bis(2-pyridylthio)methyl zinc hydride and catalytic
 hydrosilylation and hydroboration of CO2
;
_journal_name_full 'Chemical Communications'
_journal_paper_doi 10.1039/D1CC06963B
_journal_year 2022
_chemical_formula_sum 'C12 H9 N3 O S2 Zn'
_chemical_formula_weight 340.71
_space_group_crystal_system monoclinic
_space_group_IT_number 11
_space_group_name_Hall '-P 2yb'
_space_group_name_H-M_alt 'P 1 21/m 1'
_atom_sites_solution_hydrogens mixed
_audit_creation_method SHELXL-2014/7
_audit_update_record
;
2021-12-07 deposited with the CCDC.	2022-02-04 downloaded from the CCDC.
;
_cell_angle_alpha 90
_cell_angle_beta 101.799(2)
_cell_angle_gamma 90
_cell_formula_units_Z 2
_cell_length_a 7.4884(12)
_cell_length_b 11.9978(19)
_cell_length_c 7.5106(12)
_cell_measurement_reflns_used 5227
_cell_measurement_temperature 179(2)
_cell_measurement_theta_max 30.42
_cell_measurement_theta_min 2.77
_cell_volume 660.53(18)
_computing_cell_refinement 'Bruker SAINT'
_computing_data_collection 'Bruker APEX2'
_computing_data_reduction 'Bruker SAINT'
_computing_molecular_graphics 'Bruker SHELXTL'
_computing_publication_material 'Bruker SHELXTL'
_computing_structure_refinement 'SHELXL-2014/7 (Sheldrick, 2014)'
_computing_structure_solution 'SHELXS-97 (Sheldrick 2008)'
_diffrn_ambient_temperature 179(2)
_diffrn_measured_fraction_theta_full 1.000
_diffrn_measured_fraction_theta_max 0.998
_diffrn_measurement_device_type 'Bruker APEX-II CCD'
_diffrn_measurement_method '\f and \w scans'
_diffrn_radiation_type MoK\a
_diffrn_radiation_wavelength 0.71073
_diffrn_reflns_av_R_equivalents 0.0610
_diffrn_reflns_av_unetI/netI 0.0476
_diffrn_reflns_Laue_measured_fraction_full 1.000
_diffrn_reflns_Laue_measured_fraction_max 0.998
_diffrn_reflns_limit_h_max 10
_diffrn_reflns_limit_h_min -10
_diffrn_reflns_limit_k_max 17
_diffrn_reflns_limit_k_min -17
_diffrn_reflns_limit_l_max 10
_diffrn_reflns_limit_l_min -10
_diffrn_reflns_number 10775
_diffrn_reflns_point_group_measured_fraction_full 1.000
_diffrn_reflns_point_group_measured_fraction_max 0.998
_diffrn_reflns_theta_full 25.000
_diffrn_reflns_theta_max 30.629
_diffrn_reflns_theta_min 2.771
_exptl_absorpt_coefficient_mu 2.168
_exptl_absorpt_correction_T_max 0.7461
_exptl_absorpt_correction_T_min 0.6015
_exptl_absorpt_correction_type empirical
_exptl_absorpt_process_details sadabs
_exptl_crystal_colour colorless
_exptl_crystal_density_diffrn 1.713
_exptl_crystal_description plate
_exptl_crystal_F_000 344
_exptl_crystal_size_max 0.170
_exptl_crystal_size_mid 0.130
_exptl_crystal_size_min 0.030
_refine_diff_density_max 0.608
_refine_diff_density_min -0.353
_refine_diff_density_rms 0.083
_refine_ls_extinction_method none
_refine_ls_goodness_of_fit_ref 1.038
_refine_ls_hydrogen_treatment mixed
_refine_ls_matrix_type full
_refine_ls_number_parameters 97
_refine_ls_number_reflns 2116
_refine_ls_number_restraints 0
_refine_ls_restrained_S_all 1.038
_refine_ls_R_factor_all 0.0424
_refine_ls_R_factor_gt 0.0317
_refine_ls_shift/su_max 0.001
_refine_ls_shift/su_mean 0.000
_refine_ls_structure_factor_coef Fsqd
_refine_ls_weighting_details 'w=1/[\s^2^(Fo^2^)+(0.0336P)^2^+0.1174P] where P=(Fo^2^+2Fc^2^)/3'
_refine_ls_weighting_scheme calc
_refine_ls_wR_factor_gt 0.0758
_refine_ls_wR_factor_ref 0.0824
_reflns_Friedel_coverage 0.000
_reflns_number_gt 1733
_reflns_number_total 2116
_reflns_threshold_expression 'I > 2\s(I)'
_cod_data_source_file d1cc06963b2.cif
_cod_data_source_block bzncos10
_cod_original_sg_symbol_H-M 'P 21/m'
_cod_database_code 7129812
_shelx_shelxl_version_number 2014/7
_shelx_space_group_comment
; 
The symmetry employed for this shelxl refinement is uniquely defined 
by the following loop, which should always be used as a source of 
symmetry information in preference to the above space-group names. 
They are only intended as comments. 
;
_shelx_estimated_absorpt_t_min 0.709
_shelx_estimated_absorpt_t_max 0.938

loop_
_space_group_symop_operation_xyz
'x, y, z'
'-x, y+1/2, -z'
'-x, -y, -z'
'x, -y-1/2, z'

loop_
_atom_site_label
_atom_site_type_symbol
_atom_site_fract_x
_atom_site_fract_y
_atom_site_fract_z
_atom_site_U_iso_or_equiv
_atom_site_adp_type
_atom_site_occupancy
_atom_site_site_symmetry_order
_atom_site_calc_flag
_atom_site_refinement_flags_posn
_atom_site_refinement_flags_adp
_atom_site_refinement_flags_occupancy
_atom_site_disorder_assembly
_atom_site_disorder_group
Zn Zn 0.52788(4) 0.7500 0.38914(4) 0.02256(11) Uani 1 2 d S T P . .
S S 0.30865(7) 0.62509(4) 0.63494(6) 0.02705(13) Uani 1 1 d . . . . .
O O 0.9992(3) 0.7500 0.1555(4) 0.0455(6) Uani 1 2 d S T P . .
N1 N 0.3719(2) 0.61371(13) 0.2954(2) 0.0215(3) Uani 1 1 d . . . . .
N2 N 0.7443(4) 0.7500 0.2935(4) 0.0383(6) Uani 1 2 d S T P . .
C1 C 0.4402(4) 0.7500 0.6276(3) 0.0228(5) Uani 1 2 d S T P . .
H1 H 0.543(4) 0.7500 0.742(4) 0.028(8) Uiso 1 2 d S . P . .
C2 C 0.8699(4) 0.7500 0.2267(4) 0.0257(5) Uani 1 2 d S T P . .
C11 C 0.2879(3) 0.56622(15) 0.4166(2) 0.0218(4) Uani 1 1 d . . . . .
C12 C 0.1811(3) 0.47043(17) 0.3748(3) 0.0273(4) Uani 1 1 d . . . . .
H12A H 0.1258 0.4360 0.4639 0.033 Uiso 1 1 calc R U . . .
C13 C 0.1577(3) 0.42698(17) 0.2011(3) 0.0308(4) Uani 1 1 d . . . . .
H13A H 0.0841 0.3627 0.1690 0.037 Uiso 1 1 calc R U . . .
C14 C 0.2421(3) 0.47754(18) 0.0735(3) 0.0316(5) Uani 1 1 d . . . . .
H14B H 0.2264 0.4494 -0.0470 0.038 Uiso 1 1 calc R U . . .
C15 C 0.3491(3) 0.56967(17) 0.1272(3) 0.0267(4) Uani 1 1 d . . . . .
H15A H 0.4096 0.6038 0.0418 0.032 Uiso 1 1 calc R U . . .

loop_
_atom_site_aniso_label
_atom_site_aniso_U_11
_atom_site_aniso_U_22
_atom_site_aniso_U_33
_atom_site_aniso_U_23
_atom_site_aniso_U_13
_atom_site_aniso_U_12
Zn 0.02100(17) 0.02303(18) 0.02523(17) 0.000 0.00846(12) 0.000
S 0.0332(3) 0.0278(3) 0.0217(2) 0.00211(17) 0.00928(19) -0.00362(19)
O 0.0286(12) 0.0565(16) 0.0568(15) 0.000 0.0212(11) 0.000
N1 0.0198(7) 0.0213(8) 0.0230(7) 0.0000(6) 0.0037(6) 0.0022(6)
N2 0.0319(14) 0.0401(16) 0.0483(16) 0.000 0.0209(12) 0.000
C1 0.0236(13) 0.0245(13) 0.0195(11) 0.000 0.0023(10) 0.000
C2 0.0260(14) 0.0204(13) 0.0299(13) 0.000 0.0040(11) 0.000
C11 0.0192(9) 0.0208(9) 0.0250(8) 0.0015(7) 0.0034(7) 0.0036(7)
C12 0.0240(10) 0.0227(9) 0.0352(10) 0.0026(8) 0.0065(8) -0.0005(7)
C13 0.0255(10) 0.0247(10) 0.0402(11) -0.0044(8) 0.0016(8) 0.0001(8)
C14 0.0307(11) 0.0331(11) 0.0288(10) -0.0080(8) 0.0008(8) 0.0054(9)
C15 0.0263(10) 0.0287(10) 0.0253(9) -0.0003(8) 0.0058(8) 0.0043(8)

loop_
_atom_type_symbol
_atom_type_description
_atom_type_scat_dispersion_real
_atom_type_scat_dispersion_imag
_atom_type_scat_source
C C 0.0033 0.0016 'International Tables Vol C Tables 4.2.6.8 and 6.1.1.4'
H H 0.0000 0.0000 'International Tables Vol C Tables 4.2.6.8 and 6.1.1.4'
N N 0.0061 0.0033 'International Tables Vol C Tables 4.2.6.8 and 6.1.1.4'
O O 0.0106 0.0060 'International Tables Vol C Tables 4.2.6.8 and 6.1.1.4'
S S 0.1246 0.1234 'International Tables Vol C Tables 4.2.6.8 and 6.1.1.4'
Zn Zn 0.2839 1.4301 'International Tables Vol C Tables 4.2.6.8 and 6.1.1.4'

loop_
_geom_angle_atom_site_label_1
_geom_angle_atom_site_label_2
_geom_angle_atom_site_label_3
_geom_angle
_geom_angle_site_symmetry_1
_geom_angle_site_symmetry_3
_geom_angle_publ_flag
N2 Zn C1 141.95(12) . . ?
N2 Zn N1 109.89(7) . . ?
C1 Zn N1 92.21(6) . . ?
N2 Zn N1 109.89(7) . 4_575 ?
C1 Zn N1 92.21(6) . 4_575 ?
N1 Zn N1 105.91(9) . 4_575 ?
C11 S C1 104.45(10) . . ?
C11 N1 C15 119.01(17) . . ?
C11 N1 Zn 114.91(12) . . ?
C15 N1 Zn 126.08(13) . . ?
C2 N2 Zn 176.5(3) . . ?
S C1 S 112.67(15) 4_575 . ?
S C1 Zn 107.76(9) 4_575 . ?
S C1 Zn 107.76(9) . . ?
N2 C2 O 179.3(3) . . ?
N1 C11 C12 121.67(17) . . ?
N1 C11 S 119.93(14) . . ?
C12 C11 S 118.39(15) . . ?
C13 C12 C11 118.54(19) . . ?
C12 C13 C14 119.9(2) . . ?
C15 C14 C13 117.89(19) . . ?
N1 C15 C14 122.95(19) . . ?

loop_
_geom_bond_atom_site_label_1
_geom_bond_atom_site_label_2
_geom_bond_distance
_geom_bond_site_symmetry_2
_geom_bond_publ_flag
Zn N2 1.902(3) . ?
Zn C1 2.029(3) . ?
Zn N1 2.0487(16) . ?
Zn N1 2.0488(16) 4_575 ?
S C11 1.7628(19) . ?
S C1 1.8006(16) . ?
O C2 1.198(3) . ?
N1 C11 1.335(2) . ?
N1 C15 1.348(2) . ?
N2 C2 1.153(4) . ?
C1 S 1.8006(16) 4_575 ?
C11 C12 1.399(3) . ?
C12 C13 1.383(3) . ?
C13 C14 1.391(3) . ?
C14 C15 1.376(3) . ?

loop_
_geom_torsion_atom_site_label_1
_geom_torsion_atom_site_label_2
_geom_torsion_atom_site_label_3
_geom_torsion_atom_site_label_4
_geom_torsion
_geom_torsion_site_symmetry_1
_geom_torsion_site_symmetry_2
_geom_torsion_site_symmetry_3
_geom_torsion_site_symmetry_4
_geom_torsion_publ_flag
C11 S C1 S 111.08(13) . . . 4_575 ?
C11 S C1 Zn -7.66(13) . . . . ?
C15 N1 C11 C12 1.7(3) . . . . ?
Zn N1 C11 C12 -178.01(14) . . . . ?
C15 N1 C11 S -177.69(14) . . . . ?
Zn N1 C11 S 2.60(19) . . . . ?
C1 S C11 N1 3.51(18) . . . . ?
C1 S C11 C12 -175.90(16) . . . . ?
N1 C11 C12 C13 -2.3(3) . . . . ?
S C11 C12 C13 177.08(15) . . . . ?
C11 C12 C13 C14 1.0(3) . . . . ?
C12 C13 C14 C15 0.8(3) . . . . ?
C11 N1 C15 C14 0.2(3) . . . . ?
Zn N1 C15 C14 179.90(15) . . . . ?
C13 C14 C15 N1 -1.4(3) . . . . ?
